data_7127414
loop_
_publ_author_name
'Liu, Hui'
'Yan, Yingkun'
'Zhang, Jiayan'
'Liu, Min'
'Cheng, Shaobing'
'Wang, Zhouyu'
'Zhang, Xiaomei'

_publ_section_title
;
 Enantioselective dearomative [3+2] annulation of 5-amino-isoxazoles with
 quinone monoimines.
;
_journal_issue 88
_journal_name_full 'Chemical communications (Cambridge, England)'
_journal_page_first 13591
_journal_page_last 13594
_journal_paper_doi 10.1039/d0cc05807f
_journal_volume 56
_journal_year 2020
_chemical_formula_sum 'C23 H20 Br N3 O4 S'
_chemical_formula_weight 514.39
_chemical_compound_source 'From datablock 201908210'
_space_group_crystal_system monoclinic
_space_group_IT_number 5
_space_group_name_Hall 'C 2y'
_space_group_name_H-M_alt 'C 1 2 1'
_atom_sites_solution_hydrogens mixed
_audit_creation_method SHELXL-2014/7
_audit_update_record
;
2020-06-27 deposited with the CCDC.	2020-10-14 downloaded from the CCDC.
;
_cell_angle_alpha 90
_cell_angle_beta 101.185(5)
_cell_angle_gamma 90
_cell_formula_units_Z 4
_cell_length_a 18.6217(9)
_cell_length_b 9.3855(4)
_cell_length_c 14.7978(6)
_cell_measurement_temperature 293(2)
_cell_volume 2537.1(2)
_computing_structure_refinement 'SHELXL-2014/7 (Sheldrick, 2014)'
_diffrn_ambient_temperature 293(2)
_diffrn_measured_fraction_theta_full 0.998
_diffrn_measured_fraction_theta_max 0.998
_diffrn_radiation_type CuK\a
_diffrn_radiation_wavelength 1.54184
_diffrn_reflns_av_R_equivalents 0.0229
_diffrn_reflns_av_unetI/netI 0.0286
_diffrn_reflns_Laue_measured_fraction_full 0.998
_diffrn_reflns_Laue_measured_fraction_max 0.998
_diffrn_reflns_limit_h_max 22
_diffrn_reflns_limit_h_min -22
_diffrn_reflns_limit_k_max 10
_diffrn_reflns_limit_k_min -11
_diffrn_reflns_limit_l_max 16
_diffrn_reflns_limit_l_min -17
_diffrn_reflns_number 9526
_diffrn_reflns_point_group_measured_fraction_full 0.905
_diffrn_reflns_point_group_measured_fraction_max 0.905
_diffrn_reflns_theta_full 67.012
_diffrn_reflns_theta_max 67.012
_diffrn_reflns_theta_min 4.842
_exptl_absorpt_coefficient_mu 3.245
_exptl_crystal_density_diffrn 1.347
_exptl_crystal_F_000 1048
_exptl_crystal_size_max 0.140
_exptl_crystal_size_mid 0.130
_exptl_crystal_size_min 0.100
_refine_diff_density_max 0.389
_refine_diff_density_min -0.433
_refine_diff_density_rms 0.056
_refine_ls_abs_structure_details
;
 Flack x determined using 1085 quotients [(I+)-(I-)]/[(I+)+(I-)]
 (Parsons, Flack and Wagner, Acta Cryst. B69 (2013) 249-259).
;
_refine_ls_abs_structure_Flack -0.016(17)
_refine_ls_extinction_method none
_refine_ls_goodness_of_fit_ref 1.062
_refine_ls_hydrogen_treatment constr
_refine_ls_matrix_type full
_refine_ls_number_parameters 315
_refine_ls_number_reflns 4103
_refine_ls_number_restraints 148
_refine_ls_restrained_S_all 1.091
_refine_ls_R_factor_all 0.0752
_refine_ls_R_factor_gt 0.0545
_refine_ls_shift/su_max 0.005
_refine_ls_shift/su_mean 0.000
_refine_ls_structure_factor_coef Fsqd
_refine_ls_weighting_details 'w=1/[\s^2^(Fo^2^)+(0.0568P)^2^+7.8478P] where P=(Fo^2^+2Fc^2^)/3'
_refine_ls_weighting_scheme calc
_refine_ls_wR_factor_gt 0.1308
_refine_ls_wR_factor_ref 0.1691
_reflns_Friedel_coverage 0.701
_reflns_Friedel_fraction_full 0.799
_reflns_Friedel_fraction_max 0.799
_reflns_number_gt 3285
_reflns_number_total 4103
_reflns_threshold_expression 'I > 2\s(I)'
_cod_data_source_file d0cc05807f2.cif
_cod_data_source_block 201908210
_cod_depositor_comments 'Adding full bibliography for 7127414--7127417.cif.'
_cod_original_cell_volume 2537.2(2)
_cod_original_sg_symbol_H-M 'C 2'
_cod_database_code 7127414
_shelx_shelxl_version_number 2014/7
_shelx_space_group_comment
;
The symmetry employed for this shelxl refinement is uniquely defined
by the following loop, which should always be used as a source of
symmetry information in preference to the above space-group names.
They are only intended as comments.
;
_shelx_estimated_absorpt_t_min 0.659
_shelx_estimated_absorpt_t_max 0.737

loop_
_space_group_symop_operation_xyz
'x, y, z'
'-x, y, -z'
'x+1/2, y+1/2, z'
'-x+1/2, y+1/2, -z'

loop_
_atom_site_label
_atom_site_type_symbol
_atom_site_fract_x
_atom_site_fract_y
_atom_site_fract_z
_atom_site_U_iso_or_equiv
_atom_site_adp_type
_atom_site_occupancy
_atom_site_site_symmetry_order
_atom_site_calc_flag
_atom_site_refinement_flags_posn
_atom_site_refinement_flags_adp
_atom_site_refinement_flags_occupancy
_atom_site_disorder_assembly
_atom_site_disorder_group
Br1 Br 0.5343(6) 0.9837(16) 0.6958(12) 0.138(2) Uani 0.456(11) 1 d . . P A 1
Br1A Br 0.5473(5) 0.9867(12) 0.6640(10) 0.138(2) Uani 0.544(11) 1 d . . P A 2
C1 C 0.2497(4) 0.5146(9) 0.6981(5) 0.0559(19) Uani 1 1 d . . . . .
H1 H 0.2458 0.6009 0.6667 0.067 Uiso 1 1 calc R U . . .
C2 C 0.2486(4) 0.3857(9) 0.6513(5) 0.0555(18) Uani 1 1 d . . . . .
C3 C 0.2519(5) 0.2570(10) 0.6979(5) 0.068(2) Uani 1 1 d . . . . .
H3 H 0.2496 0.1718 0.6654 0.082 Uiso 1 1 calc R U . . .
C4 C 0.2585(6) 0.2552(12) 0.7935(6) 0.081(3) Uani 1 1 d . . . . .
H4 H 0.2607 0.1700 0.8260 0.097 Uiso 1 1 calc R U . . .
C5 C 0.2617(6) 0.3822(12) 0.8369(5) 0.080(3) Uani 1 1 d . . . . .
C6 C 0.2568(5) 0.5105(10) 0.7927(5) 0.067(2) Uani 1 1 d . . . . .
C7 C 0.2587(6) 0.6298(11) 0.8636(5) 0.087(3) Uani 1 1 d D . . . .
C8 C 0.2379(14) 0.547(3) 0.9466(19) 0.085(5) Uani 0.456(11) 1 d D U P A 1
C8A C 0.2678(13) 0.539(3) 0.9514(15) 0.085(5) Uani 0.544(11) 1 d D U P A 2
C9 C 0.3298(16) 0.679(5) 0.909(2) 0.077(5) Uani 0.456(11) 1 d D U P A 1
C9A C 0.3383(13) 0.690(4) 0.8875(18) 0.077(5) Uani 0.544(11) 1 d D U P A 2
C13 C 0.4695(12) 0.898(4) 0.761(2) 0.083(7) Uani 0.456(11) 1 d G . P A 1
C12 C 0.3941(12) 0.911(3) 0.7319(14) 0.070(4) Uani 0.456(11) 1 d G U P A 1
H12 H 0.3752 0.9713 0.6832 0.084 Uiso 0.456(11) 1 calc R U P A 1
C11 C 0.3471(13) 0.834(5) 0.7756(19) 0.076(6) Uani 0.456(11) 1 d G . P A 1
H11 H 0.2967 0.8420 0.7561 0.091 Uiso 0.456(11) 1 calc R U P A 1
C10 C 0.375(2) 0.744(5) 0.848(2) 0.071(5) Uani 0.456(11) 1 d G . P A 1
C15 C 0.451(3) 0.731(4) 0.878(3) 0.097(9) Uani 0.456(11) 1 d G . P A 1
H15 H 0.4697 0.6708 0.9262 0.116 Uiso 0.456(11) 1 calc R U P A 1
C14 C 0.4978(16) 0.808(4) 0.834(3) 0.108(10) Uani 0.456(11) 1 d G . P A 1
H14 H 0.5481 0.8000 0.8533 0.129 Uiso 0.456(11) 1 calc R U P A 1
C13A C 0.4837(9) 0.900(3) 0.7337(19) 0.083(7) Uani 0.544(11) 1 d G . P A 2
C12A C 0.4087(10) 0.899(2) 0.6996(11) 0.070(4) Uani 0.544(11) 1 d G U P A 2
H12A H 0.3899 0.9401 0.6427 0.084 Uiso 0.544(11) 1 calc R U P A 2
C11A C 0.3617(11) 0.837(4) 0.7506(15) 0.076(6) Uani 0.544(11) 1 d G . P A 2
H11A H 0.3115 0.8362 0.7278 0.091 Uiso 0.544(11) 1 calc R U P A 2
C10A C 0.3897(19) 0.775(4) 0.8356(16) 0.071(5) Uani 0.544(11) 1 d G . P A 2
C15A C 0.465(2) 0.776(3) 0.8697(18) 0.097(9) Uani 0.544(11) 1 d G . P A 2
H15A H 0.4835 0.7352 0.9265 0.116 Uiso 0.544(11) 1 calc R U P A 2
C14A C 0.5117(12) 0.839(4) 0.819(2) 0.108(10) Uani 0.544(11) 1 d G . P A 2
H14A H 0.5619 0.8392 0.8415 0.129 Uiso 0.544(11) 1 calc R U P A 2
C16 C 0.2003(8) 0.7434(14) 0.8362(7) 0.102(4) Uani 1 1 d . . . . .
H16A H 0.1532 0.7044 0.8391 0.153 Uiso 1 1 calc R U . . .
H16B H 0.2006 0.7749 0.7746 0.153 Uiso 1 1 calc R U . . .
H16C H 0.2103 0.8228 0.8777 0.153 Uiso 1 1 calc R U . . .
C18 C 0.4433(7) 0.3099(15) 0.5938(10) 0.067(4) Uani 0.570(11) 1 d G U P B 1
H18 H 0.4380 0.2115 0.5891 0.080 Uiso 0.570(11) 1 calc R U P B 1
C19 C 0.5099(6) 0.3688(18) 0.6357(10) 0.077(5) Uani 0.570(11) 1 d G . P B 1
H19 H 0.5493 0.3098 0.6591 0.093 Uiso 0.570(11) 1 calc R U P B 1
C20 C 0.5178(8) 0.5159(19) 0.6426(12) 0.085(3) Uani 0.570(11) 1 d G . P B 1
C21 C 0.4590(12) 0.6041(15) 0.6076(13) 0.075(4) Uani 0.570(11) 1 d G U P B 1
H21 H 0.4643 0.7026 0.6122 0.090 Uiso 0.570(11) 1 calc R U P B 1
C22 C 0.3924(10) 0.545(2) 0.5657(11) 0.062(4) Uani 0.570(11) 1 d G . P B 1
H22 H 0.3530 0.6043 0.5423 0.074 Uiso 0.570(11) 1 calc R U P B 1
C17 C 0.3845(6) 0.398(2) 0.5588(9) 0.060(2) Uani 0.570(11) 1 d G U P B 1
C18A C 0.4268(10) 0.316(2) 0.6266(13) 0.067(4) Uani 0.430(11) 1 d G U P B 2
H18A H 0.4132 0.2244 0.6402 0.080 Uiso 0.430(11) 1 calc R U P B 2
C19A C 0.4923(8) 0.374(3) 0.6736(13) 0.077(5) Uani 0.430(11) 1 d G . P B 2
H19A H 0.5225 0.3204 0.7187 0.093 Uiso 0.430(11) 1 calc R U P B 2
C20A C 0.5126(12) 0.511(3) 0.6532(16) 0.085(3) Uani 0.430(11) 1 d G . P B 2
C21A C 0.4675(17) 0.590(2) 0.5859(17) 0.075(4) Uani 0.430(11) 1 d G U P B 2
H21A H 0.4811 0.6818 0.5722 0.090 Uiso 0.430(11) 1 calc R U P B 2
C22A C 0.4020(15) 0.533(3) 0.5389(13) 0.062(4) Uani 0.430(11) 1 d G . P B 2
H22A H 0.3718 0.5858 0.4938 0.074 Uiso 0.430(11) 1 calc R U P B 2
C17A C 0.3817(9) 0.396(3) 0.5592(12) 0.060(2) Uani 0.430(11) 1 d G U P B 2
C23 C 0.589(2) 0.580(4) 0.6830(17) 0.083(7) Uani 0.570(11) 1 d . U P B 1
H23A H 0.5872 0.6195 0.7423 0.124 Uiso 0.570(11) 1 calc R U P B 1
H23B H 0.6005 0.6542 0.6433 0.124 Uiso 0.570(11) 1 calc R U P B 1
H23C H 0.6267 0.5083 0.6898 0.124 Uiso 0.570(11) 1 calc R U P B 1
C23A C 0.589(3) 0.554(5) 0.718(2) 0.083(7) Uani 0.430(11) 1 d . U P B 2
H23D H 0.5867 0.5333 0.7814 0.124 Uiso 0.430(11) 1 calc R U P B 2
H23E H 0.5975 0.6540 0.7120 0.124 Uiso 0.430(11) 1 calc R U P B 2
H23F H 0.6279 0.5006 0.7009 0.124 Uiso 0.430(11) 1 calc R U P B 2
N1 N 0.2410(12) 0.4038(18) 0.5499(19) 0.038(4) Uani 0.570(11) 1 d D U P B 1
H1A H 0.2041 0.4488 0.5187 0.046 Uiso 0.570(11) 1 d R U P B 1
N1A N 0.2304(17) 0.370(3) 0.559(3) 0.038(4) Uani 0.430(11) 1 d D . P B 2
H1AA H 0.1877 0.3903 0.5281 0.046 Uiso 0.430(11) 1 d R U P B 2
N2 N 0.1693(16) 0.532(5) 0.978(3) 0.122(7) Uani 0.456(11) 1 d D U P A 1
H2A H 0.1682 0.5656 1.0321 0.146 Uiso 0.456(11) 1 d R U P A 1
H2B H 0.1306 0.5121 0.9397 0.146 Uiso 0.456(11) 1 d R U P A 1
N2A N 0.2034(12) 0.555(4) 0.988(2) 0.122(7) Uani 0.544(11) 1 d D U P A 2
H2AA H 0.2057 0.5971 1.0417 0.146 Uiso 0.544(11) 1 d R U P A 2
H2AB H 0.1655 0.5290 0.9507 0.146 Uiso 0.544(11) 1 d R U P A 2
N3 N 0.344(2) 0.660(9) 0.986(4) 0.095(9) Uani 0.456(11) 1 d . . P A 1
N3A N 0.3744(15) 0.667(6) 0.980(3) 0.095(9) Uani 0.544(11) 1 d D . P A 2
O1 O 0.299(2) 0.176(6) 0.526(3) 0.061(6) Uani 0.570(11) 1 d . U P B 1
O1A O 0.314(3) 0.175(8) 0.509(4) 0.061(6) Uani 0.430(11) 1 d . . P B 2
O2 O 0.2754(13) 0.381(4) 0.4052(14) 0.060(4) Uani 0.570(11) 1 d D U P B 1
O2A O 0.2932(19) 0.362(6) 0.418(2) 0.060(4) Uani 0.430(11) 1 d D U P B 2
O3 O 0.2668(6) 0.3948(9) 0.9312(4) 0.108(3) Uani 1 1 d . U . . .
O4 O 0.294(2) 0.591(6) 1.028(3) 0.100(7) Uani 0.456(11) 1 d . . P A 1
O4A O 0.3232(15) 0.586(5) 1.016(2) 0.100(7) Uani 0.544(11) 1 d D . P A 2
S1 S 0.3062(5) 0.3337(8) 0.4967(6) 0.0427(11) Uani 0.570(11) 1 d D U P B 1
S1A S 0.2937(7) 0.3105(12) 0.5119(9) 0.0427(11) Uani 0.430(11) 1 d D . P B 2

loop_
_atom_site_aniso_label
_atom_site_aniso_U_11
_atom_site_aniso_U_22
_atom_site_aniso_U_33
_atom_site_aniso_U_23
_atom_site_aniso_U_13
_atom_site_aniso_U_12
Br1 0.074(3) 0.0829(11) 0.265(9) 0.010(4) 0.055(2) -0.013(2)
Br1A 0.074(3) 0.0829(11) 0.265(9) 0.010(4) 0.055(2) -0.013(2)
C1 0.064(4) 0.048(5) 0.048(4) 0.001(3) -0.009(3) -0.003(4)
C2 0.049(4) 0.055(5) 0.055(4) 0.006(4) -0.010(3) -0.010(3)
C3 0.088(6) 0.054(5) 0.056(4) -0.005(4) -0.001(4) -0.008(5)
C4 0.118(8) 0.063(6) 0.054(5) 0.016(5) 0.000(5) -0.006(6)
C5 0.112(8) 0.078(7) 0.046(4) -0.001(4) 0.002(4) -0.004(6)
C6 0.083(5) 0.065(6) 0.046(4) -0.002(4) -0.005(4) 0.001(5)
C7 0.131(9) 0.081(7) 0.042(4) -0.006(4) -0.005(5) 0.020(7)
C8 0.099(11) 0.091(8) 0.062(6) -0.005(5) 0.012(8) 0.021(8)
C8A 0.099(11) 0.091(8) 0.062(6) -0.005(5) 0.012(8) 0.021(8)
C9 0.101(7) 0.074(7) 0.045(10) -0.006(8) -0.010(6) 0.008(6)
C9A 0.101(7) 0.074(7) 0.045(10) -0.006(8) -0.010(6) 0.008(6)
C13 0.060(9) 0.059(7) 0.13(2) -0.026(11) 0.015(10) 0.005(7)
C12 0.064(7) 0.067(6) 0.078(9) 0.006(7) 0.011(6) 0.002(6)
C11 0.064(9) 0.073(7) 0.082(13) 0.010(11) -0.010(8) -0.013(9)
C10 0.078(14) 0.045(17) 0.072(8) -0.013(7) -0.029(8) -0.014(9)
C15 0.107(18) 0.06(2) 0.096(9) -0.006(11) -0.043(11) 0.000(15)
C14 0.066(11) 0.090(17) 0.147(17) -0.028(14) -0.032(11) -0.013(12)
C13A 0.060(9) 0.059(7) 0.13(2) -0.026(11) 0.015(10) 0.005(7)
C12A 0.064(7) 0.067(6) 0.078(9) 0.006(7) 0.011(6) 0.002(6)
C11A 0.064(9) 0.073(7) 0.082(13) 0.010(11) -0.010(8) -0.013(9)
C10A 0.078(14) 0.045(17) 0.072(8) -0.013(7) -0.029(8) -0.014(9)
C15A 0.107(18) 0.06(2) 0.096(9) -0.006(11) -0.043(11) 0.000(15)
C14A 0.066(11) 0.090(17) 0.147(17) -0.028(14) -0.032(11) -0.013(12)
C16 0.151(11) 0.090(8) 0.060(5) -0.015(5) 0.010(6) 0.024(8)
C18 0.065(6) 0.063(6) 0.072(8) -0.003(6) 0.011(5) 0.001(6)
C19 0.033(7) 0.092(10) 0.107(13) -0.015(10) 0.016(6) 0.015(7)
C20 0.061(5) 0.081(9) 0.111(9) -0.029(7) 0.012(5) -0.006(5)
C21 0.072(6) 0.068(6) 0.088(8) -0.021(6) 0.020(6) -0.008(5)
C22 0.070(7) 0.059(7) 0.057(11) -0.022(8) 0.015(8) 0.007(5)
C17 0.061(4) 0.053(4) 0.062(4) -0.009(3) 0.006(3) 0.004(4)
C18A 0.065(6) 0.063(6) 0.072(8) -0.003(6) 0.011(5) 0.001(6)
C19A 0.033(7) 0.092(10) 0.107(13) -0.015(10) 0.016(6) 0.015(7)
C20A 0.061(5) 0.081(9) 0.111(9) -0.029(7) 0.012(5) -0.006(5)
C21A 0.072(6) 0.068(6) 0.088(8) -0.021(6) 0.020(6) -0.008(5)
C22A 0.070(7) 0.059(7) 0.057(11) -0.022(8) 0.015(8) 0.007(5)
C17A 0.061(4) 0.053(4) 0.062(4) -0.009(3) 0.006(3) 0.004(4)
C23 0.061(6) 0.088(13) 0.097(17) -0.013(13) 0.010(13) -0.003(8)
C23A 0.061(6) 0.088(13) 0.097(17) -0.013(13) 0.010(13) -0.003(8)
N1 0.045(6) 0.029(9) 0.038(5) -0.002(7) 0.000(4) -0.006(6)
N1A 0.045(6) 0.029(9) 0.038(5) -0.002(7) 0.000(4) -0.006(6)
N2 0.141(17) 0.151(14) 0.075(8) -0.012(8) 0.024(14) -0.014(15)
N2A 0.141(17) 0.151(14) 0.075(8) -0.012(8) 0.024(14) -0.014(15)
N3 0.10(2) 0.108(10) 0.053(8) -0.011(6) -0.028(18) 0.00(2)
N3A 0.10(2) 0.108(10) 0.053(8) -0.011(6) -0.028(18) 0.00(2)
O1 0.070(15) 0.048(3) 0.065(14) -0.017(9) 0.016(8) -0.008(10)
O1A 0.070(15) 0.048(3) 0.065(14) -0.017(9) 0.016(8) -0.008(10)
O2 0.058(12) 0.079(10) 0.037(6) -0.006(5) -0.008(6) 0.003(9)
O2A 0.058(12) 0.079(10) 0.037(6) -0.006(5) -0.008(6) 0.003(9)
O3 0.181(7) 0.094(5) 0.046(3) 0.012(3) 0.013(4) 0.006(5)
O4 0.15(2) 0.116(8) 0.031(8) -0.007(6) 0.013(12) 0.023(19)
O4A 0.15(2) 0.116(8) 0.031(8) -0.007(6) 0.013(12) 0.023(19)
S1 0.057(3) 0.035(3) 0.037(3) 0.0049(18) 0.0107(15) -0.021(2)
S1A 0.057(3) 0.035(3) 0.037(3) 0.0049(18) 0.0107(15) -0.021(2)

loop_
_atom_type_symbol
_atom_type_description
_atom_type_scat_dispersion_real
_atom_type_scat_dispersion_imag
_atom_type_scat_source
C C 0.0181 0.0091 'International Tables Vol C Tables 4.2.6.8 and 6.1.1.4'
H H 0.0000 0.0000 'International Tables Vol C Tables 4.2.6.8 and 6.1.1.4'
Br Br -0.6763 1.2805 'International Tables Vol C Tables 4.2.6.8 and 6.1.1.4'
N N 0.0311 0.0180 'International Tables Vol C Tables 4.2.6.8 and 6.1.1.4'
O O 0.0492 0.0322 'International Tables Vol C Tables 4.2.6.8 and 6.1.1.4'
S S 0.3331 0.5567 'International Tables Vol C Tables 4.2.6.8 and 6.1.1.4'

loop_
_geom_angle_atom_site_label_1
_geom_angle_atom_site_label_2
_geom_angle_atom_site_label_3
_geom_angle
_geom_angle_site_symmetry_1
_geom_angle_site_symmetry_3
_geom_angle_publ_flag
C6 C1 C2 118.0(8) . . ?
C6 C1 H1 121.0 . . ?
C2 C1 H1 121.0 . . ?
N1A C2 C3 112.6(13) . . ?
N1A C2 C1 125.2(13) . . ?
C3 C2 C1 120.9(7) . . ?
C3 C2 N1 126.0(10) . . ?
C1 C2 N1 113.1(9) . . ?
C2 C3 C4 120.1(9) . . ?
C2 C3 H3 119.9 . . ?
C4 C3 H3 119.9 . . ?
C5 C4 C3 117.3(9) . . ?
C5 C4 H4 121.4 . . ?
C3 C4 H4 121.4 . . ?
C4 C5 C6 123.9(7) . . ?
C4 C5 O3 122.8(9) . . ?
C6 C5 O3 113.2(9) . . ?
C5 C6 C1 119.7(8) . . ?
C5 C6 C7 109.0(7) . . ?
C1 C6 C7 131.3(8) . . ?
C9 C7 C16 116(2) . . ?
C9 C7 C6 117(2) . . ?
C16 C7 C6 114.2(7) . . ?
C16 C7 C8A 124.8(12) . . ?
C6 C7 C8A 99.1(13) . . ?
C16 C7 C9A 113.7(18) . . ?
C6 C7 C9A 108.4(16) . . ?
C8A C7 C9A 93.8(16) . . ?
C9 C7 C8 98.2(15) . . ?
C16 C7 C8 106.6(14) . . ?
C6 C7 C8 101.4(15) . . ?
N2 C8 O4 107(2) . . ?
N2 C8 O3 108(3) . . ?
O4 C8 O3 100(3) . . ?
N2 C8 C7 132(3) . . ?
O4 C8 C7 105(2) . . ?
O3 C8 C7 101.3(18) . . ?
O4A C8A O3 117(2) . . ?
O4A C8A N2A 106(2) . . ?
O3 C8A N2A 102(2) . . ?
O4A C8A C7 112(3) . . ?
O3 C8A C7 111.4(18) . . ?
N2A C8A C7 107(2) . . ?
N3 C9 C7 115(3) . . ?
N3 C9 C10 128(3) . . ?
C7 C9 C10 116(2) . . ?
N3A C9A C10A 109.5(19) . . ?
N3A C9A C7 114(2) . . ?
C10A C9A C7 136(2) . . ?
C12 C13 C14 120.0 . . ?
C12 C13 Br1 121(2) . . ?
C14 C13 Br1 118(2) . . ?
C13 C12 C11 120.0 . . ?
C13 C12 H12 120.0 . . ?
C11 C12 H12 120.0 . . ?
C10 C11 C12 120.0 . . ?
C10 C11 H11 120.0 . . ?
C12 C11 H11 120.0 . . ?
C11 C10 C15 120.0 . . ?
C11 C10 C9 123(3) . . ?
C15 C10 C9 116(3) . . ?
C14 C15 C10 120.0 . . ?
C14 C15 H15 120.0 . . ?
C10 C15 H15 120.0 . . ?
C15 C14 C13 120.0 . . ?
C15 C14 H14 120.0 . . ?
C13 C14 H14 120.0 . . ?
C12A C13A C14A 120.0 . . ?
C12A C13A Br1A 119.7(15) . . ?
C14A C13A Br1A 120.3(15) . . ?
C13A C12A C11A 120.0 . . ?
C13A C12A H12A 120.0 . . ?
C11A C12A H12A 120.0 . . ?
C10A C11A C12A 120.0 . . ?
C10A C11A H11A 120.0 . . ?
C12A C11A H11A 120.0 . . ?
C15A C10A C11A 120.0 . . ?
C15A C10A C9A 120(2) . . ?
C11A C10A C9A 120(2) . . ?
C10A C15A C14A 120.0 . . ?
C10A C15A H15A 120.0 . . ?
C14A C15A H15A 120.0 . . ?
C15A C14A C13A 120.0 . . ?
C15A C14A H14A 120.0 . . ?
C13A C14A H14A 120.0 . . ?
C7 C16 H16A 109.5 . . ?
C7 C16 H16B 109.5 . . ?
H16A C16 H16B 109.5 . . ?
C7 C16 H16C 109.5 . . ?
H16A C16 H16C 109.5 . . ?
H16B C16 H16C 109.5 . . ?
C19 C18 C17 120.0 . . ?
C19 C18 H18 120.0 . . ?
C17 C18 H18 120.0 . . ?
C18 C19 C20 120.0 . . ?
C18 C19 H19 120.0 . . ?
C20 C19 H19 120.0 . . ?
C21 C20 C19 120.0 . . ?
C21 C20 C23 119.4(19) . . ?
C19 C20 C23 120.6(19) . . ?
C20 C21 C22 120.0 . . ?
C20 C21 H21 120.0 . . ?
C22 C21 H21 120.0 . . ?
C21 C22 C17 120.0 . . ?
C21 C22 H22 120.0 . . ?
C17 C22 H22 120.0 . . ?
C22 C17 C18 120.0 . . ?
C22 C17 S1 117.8(11) . . ?
C18 C17 S1 121.8(11) . . ?
C19A C18A C17A 120.0 . . ?
C19A C18A H18A 120.0 . . ?
C17A C18A H18A 120.0 . . ?
C20A C19A C18A 120.0 . . ?
C20A C19A H19A 120.0 . . ?
C18A C19A H19A 120.0 . . ?
C19A C20A C21A 120.0 . . ?
C19A C20A C23A 110(2) . . ?
C21A C20A C23A 129(2) . . ?
C22A C21A C20A 120.0 . . ?
C22A C21A H21A 120.0 . . ?
C20A C21A H21A 120.0 . . ?
C21A C22A C17A 120.0 . . ?
C21A C22A H22A 120.0 . . ?
C17A C22A H22A 120.0 . . ?
C22A C17A C18A 120.0 . . ?
C22A C17A S1A 125.5(15) . . ?
C18A C17A S1A 114.3(15) . . ?
C20 C23 H23A 109.5 . . ?
C20 C23 H23B 109.5 . . ?
H23A C23 H23B 109.5 . . ?
C20 C23 H23C 109.5 . . ?
H23A C23 H23C 109.5 . . ?
H23B C23 H23C 109.5 . . ?
C20A C23A H23D 109.5 . . ?
C20A C23A H23E 109.5 . . ?
H23D C23A H23E 109.5 . . ?
C20A C23A H23F 109.5 . . ?
H23D C23A H23F 109.5 . . ?
H23E C23A H23F 109.5 . . ?
C2 N1 S1 119.0(16) . . ?
C2 N1 H1A 120.5 . . ?
S1 N1 H1A 120.5 . . ?
C2 N1A S1A 115(2) . . ?
C2 N1A H1AA 122.5 . . ?
S1A N1A H1AA 122.5 . . ?
C8 N2 H2A 116.4 . . ?
C8 N2 H2B 119.9 . . ?
H2A N2 H2B 121.8 . . ?
C8A N2A H2AA 119.8 . . ?
C8A N2A H2AB 112.4 . . ?
H2AA N2A H2AB 127.6 . . ?
C9 N3 O4 119(4) . . ?
O4A N3A C9A 103(3) . . ?
C5 O3 C8A 107.2(11) . . ?
C5 O3 C8 105.5(11) . . ?
N3 O4 C8 101(3) . . ?
C8A O4A N3A 113(3) . . ?
O2 S1 O1 121(2) . . ?
O2 S1 C17 123.4(16) . . ?
O1 S1 C17 108(2) . . ?
O2 S1 N1 97.1(16) . . ?
O1 S1 N1 97.8(13) . . ?
C17 S1 N1 103.2(11) . . ?
O1A S1A O2A 104(3) . . ?
O1A S1A N1A 126(2) . . ?
O2A S1A N1A 116(2) . . ?
O1A S1A C17A 101(3) . . ?
O2A S1A C17A 93.4(19) . . ?
N1A S1A C17A 111.4(16) . . ?

loop_
_geom_bond_atom_site_label_1
_geom_bond_atom_site_label_2
_geom_bond_distance
_geom_bond_site_symmetry_2
_geom_bond_publ_flag
Br1 C13 1.87(3) . ?
Br1A C13A 1.90(2) . ?
C1 C6 1.380(10) . ?
C1 C2 1.393(11) . ?
C1 H1 0.9300 . ?
C2 N1A 1.35(4) . ?
C2 C3 1.386(12) . ?
C2 N1 1.49(3) . ?
C3 C4 1.397(12) . ?
C3 H3 0.9300 . ?
C4 C5 1.350(15) . ?
C4 H4 0.9300 . ?
C5 C6 1.365(13) . ?
C5 O3 1.385(10) . ?
C6 C7 1.531(13) . ?
C7 C9 1.44(2) . ?
C7 C16 1.521(15) . ?
C7 C8A 1.535(19) . ?
C7 C9A 1.563(17) . ?
C7 C8 1.56(2) . ?
C8 N2 1.45(2) . ?
C8 O4 1.49(5) . ?
C8 O3 1.56(4) . ?
C8A O4A 1.34(4) . ?
C8A O3 1.39(3) . ?
C8A N2A 1.42(2) . ?
C9 N3 1.14(6) . ?
C9 C10 1.47(4) . ?
C9A N3A 1.42(5) . ?
C9A C10A 1.56(3) . ?
C13 C12 1.3900 . ?
C13 C14 1.3900 . ?
C12 C11 1.3900 . ?
C12 H12 0.9300 . ?
C11 C10 1.3900 . ?
C11 H11 0.9300 . ?
C10 C15 1.3900 . ?
C15 C14 1.3900 . ?
C15 H15 0.9300 . ?
C14 H14 0.9300 . ?
C13A C12A 1.3900 . ?
C13A C14A 1.3900 . ?
C12A C11A 1.3900 . ?
C12A H12A 0.9300 . ?
C11A C10A 1.3900 . ?
C11A H11A 0.9300 . ?
C10A C15A 1.3900 . ?
C15A C14A 1.3900 . ?
C15A H15A 0.9300 . ?
C14A H14A 0.9300 . ?
C16 H16A 0.9600 . ?
C16 H16B 0.9600 . ?
C16 H16C 0.9600 . ?
C18 C19 1.3900 . ?
C18 C17 1.3900 . ?
C18 H18 0.9300 . ?
C19 C20 1.3900 . ?
C19 H19 0.9300 . ?
C20 C21 1.3900 . ?
C20 C23 1.48(4) . ?
C21 C22 1.3900 . ?
C21 H21 0.9300 . ?
C22 C17 1.3900 . ?
C22 H22 0.9300 . ?
C17 S1 1.678(16) . ?
C18A C19A 1.3900 . ?
C18A C17A 1.3900 . ?
C18A H18A 0.9300 . ?
C19A C20A 1.3900 . ?
C19A H19A 0.9300 . ?
C20A C21A 1.3900 . ?
C20A C23A 1.61(5) . ?
C21A C22A 1.3900 . ?
C21A H21A 0.9300 . ?
C22A C17A 1.3900 . ?
C22A H22A 0.9300 . ?
C17A S1A 1.84(2) . ?
C23 H23A 0.9600 . ?
C23 H23B 0.9600 . ?
C23 H23C 0.9600 . ?
C23A H23D 0.9600 . ?
C23A H23E 0.9600 . ?
C23A H23F 0.9600 . ?
N1 S1 1.704(15) . ?
N1 H1A 0.8599 . ?
N1A S1A 1.58(2) . ?
N1A H1AA 0.8596 . ?
N2 H2A 0.8662 . ?
N2 H2B 0.8459 . ?
N2A H2AA 0.8795 . ?
N2A H2AB 0.8445 . ?
N3 O4 1.38(5) . ?
N3A O4A 1.40(3) . ?
O1 S1 1.55(6) . ?
O1A S1A 1.33(8) . ?
O2 S1 1.435(15) . ?
O2A S1A 1.46(2) . ?

loop_
_geom_hbond_atom_site_label_D
_geom_hbond_atom_site_label_H
_geom_hbond_atom_site_label_A
_geom_hbond_distance_DH
_geom_hbond_distance_HA
_geom_hbond_distance_DA
_geom_hbond_angle_DHA
_geom_hbond_site_symmetry_A
N1 H1A O1 0.86 2.23 2.83(6) 127.1 4_556
N2A H2AA O3 0.88 2.85 3.41(4) 122.6 4_557

loop_
_geom_torsion_atom_site_label_1
_geom_torsion_atom_site_label_2
_geom_torsion_atom_site_label_3
_geom_torsion_atom_site_label_4
_geom_torsion
_geom_torsion_site_symmetry_1
_geom_torsion_site_symmetry_2
_geom_torsion_site_symmetry_3
_geom_torsion_site_symmetry_4
_geom_torsion_publ_flag
C6 C1 C2 N1A 168.7(15) . . . . ?
C6 C1 C2 C3 2.3(12) . . . . ?
C6 C1 C2 N1 -179.9(10) . . . . ?
N1A C2 C3 C4 -169.9(14) . . . . ?
C1 C2 C3 C4 -1.9(13) . . . . ?
N1 C2 C3 C4 -179.4(12) . . . . ?
C2 C3 C4 C5 -0.2(15) . . . . ?
C3 C4 C5 C6 1.9(18) . . . . ?
C3 C4 C5 O3 178.6(10) . . . . ?
C4 C5 C6 C1 -1.5(17) . . . . ?
O3 C5 C6 C1 -178.5(9) . . . . ?
C4 C5 C6 C7 177.1(12) . . . . ?
O3 C5 C6 C7 0.1(13) . . . . ?
C2 C1 C6 C5 -0.7(13) . . . . ?
C2 C1 C6 C7 -179.0(9) . . . . ?
C5 C6 C7 C9 86(2) . . . . ?
C1 C6 C7 C9 -95(2) . . . . ?
C5 C6 C7 C16 -133.3(11) . . . . ?
C1 C6 C7 C16 45.2(15) . . . . ?
C5 C6 C7 C8A 1.7(13) . . . . ?
C1 C6 C7 C8A -179.9(12) . . . . ?
C5 C6 C7 C9A 98.8(16) . . . . ?
C1 C6 C7 C9A -82.8(17) . . . . ?
C5 C6 C7 C8 -19.1(14) . . . . ?
C1 C6 C7 C8 159.3(13) . . . . ?
C9 C7 C8 N2 142(4) . . . . ?
C16 C7 C8 N2 21(4) . . . . ?
C6 C7 C8 N2 -99(4) . . . . ?
C9 C7 C8 O4 12(3) . . . . ?
C16 C7 C8 O4 -109(2) . . . . ?
C6 C7 C8 O4 132(2) . . . . ?
C9 C7 C8 O3 -91(3) . . . . ?
C16 C7 C8 O3 148.0(12) . . . . ?
C6 C7 C8 O3 28.2(16) . . . . ?
C16 C7 C8A O4A -102(2) . . . . ?
C6 C7 C8A O4A 130(2) . . . . ?
C9A C7 C8A O4A 20(3) . . . . ?
C16 C7 C8A O3 125.1(15) . . . . ?
C6 C7 C8A O3 -3.0(18) . . . . ?
C9A C7 C8A O3 -112(2) . . . . ?
C16 C7 C8A N2A 14(3) . . . . ?
C6 C7 C8A N2A -114(2) . . . . ?
C9A C7 C8A N2A 137(3) . . . . ?
C16 C7 C9 N3 104(6) . . . . ?
C6 C7 C9 N3 -116(6) . . . . ?
C8 C7 C9 N3 -9(7) . . . . ?
C16 C7 C9 C10 -77(5) . . . . ?
C6 C7 C9 C10 62(5) . . . . ?
C8 C7 C9 C10 170(4) . . . . ?
C16 C7 C9A N3A 117(4) . . . . ?
C6 C7 C9A N3A -115(4) . . . . ?
C8A C7 C9A N3A -14(4) . . . . ?
C16 C7 C9A C10A -61(5) . . . . ?
C6 C7 C9A C10A 67(5) . . . . ?
C8A C7 C9A C10A 168(5) . . . . ?
C14 C13 C12 C11 0.0 . . . . ?
Br1 C13 C12 C11 173(3) . . . . ?
C13 C12 C11 C10 0.0 . . . . ?
C12 C11 C10 C15 0.0 . . . . ?
C12 C11 C10 C9 168(4) . . . . ?
N3 C9 C10 C11 -142(7) . . . . ?
C7 C9 C10 C11 40(6) . . . . ?
N3 C9 C10 C15 27(9) . . . . ?
C7 C9 C10 C15 -151(3) . . . . ?
C11 C10 C15 C14 0.0 . . . . ?
C9 C10 C15 C14 -169(5) . . . . ?
C10 C15 C14 C13 0.0 . . . . ?
C12 C13 C14 C15 0.0 . . . . ?
Br1 C13 C14 C15 -173(3) . . . . ?
C14A C13A C12A C11A 0.0 . . . . ?
Br1A C13A C12A C11A -179(2) . . . . ?
C13A C12A C11A C10A 0.0 . . . . ?
C12A C11A C10A C15A 0.0 . . . . ?
C12A C11A C10A C9A -173(4) . . . . ?
N3A C9A C10A C15A 20(5) . . . . ?
C7 C9A C10A C15A -161(4) . . . . ?
N3A C9A C10A C11A -167(3) . . . . ?
C7 C9A C10A C11A 12(6) . . . . ?
C11A C10A C15A C14A 0.0 . . . . ?
C9A C10A C15A C14A 173(4) . . . . ?
C10A C15A C14A C13A 0.0 . . . . ?
C12A C13A C14A C15A 0.0 . . . . ?
Br1A C13A C14A C15A 179(2) . . . . ?
C17 C18 C19 C20 0.0 . . . . ?
C18 C19 C20 C21 0.0 . . . . ?
C18 C19 C20 C23 -177.1(18) . . . . ?
C19 C20 C21 C22 0.0 . . . . ?
C23 C20 C21 C22 177.1(18) . . . . ?
C20 C21 C22 C17 0.0 . . . . ?
C21 C22 C17 C18 0.0 . . . . ?
C21 C22 C17 S1 -172.9(11) . . . . ?
C19 C18 C17 C22 0.0 . . . . ?
C19 C18 C17 S1 172.6(12) . . . . ?
C17A C18A C19A C20A 0.0 . . . . ?
C18A C19A C20A C21A 0.0 . . . . ?
C18A C19A C20A C23A 178(2) . . . . ?
C19A C20A C21A C22A 0.0 . . . . ?
C23A C20A C21A C22A -178(3) . . . . ?
C20A C21A C22A C17A 0.0 . . . . ?
C21A C22A C17A C18A 0.0 . . . . ?
C21A C22A C17A S1A 173.9(16) . . . . ?
C19A C18A C17A C22A 0.0 . . . . ?
C19A C18A C17A S1A -174.5(14) . . . . ?
C3 C2 N1 S1 -59.8(18) . . . . ?
C1 C2 N1 S1 122.6(11) . . . . ?
C3 C2 N1A S1A -75(2) . . . . ?
C1 C2 N1A S1A 117.4(16) . . . . ?
C7 C9 N3 O4 1(9) . . . . ?
C10 C9 N3 O4 -177(5) . . . . ?
C10A C9A N3A O4A -178(4) . . . . ?
C7 C9A N3A O4A 3(5) . . . . ?
C4 C5 O3 C8A -179.2(14) . . . . ?
C6 C5 O3 C8A -2.1(17) . . . . ?
C4 C5 O3 C8 -157.8(14) . . . . ?
C6 C5 O3 C8 19.3(15) . . . . ?
O4A C8A O3 C5 -126.8(18) . . . . ?
N2A C8A O3 C5 117.8(17) . . . . ?
C7 C8A O3 C5 3(2) . . . . ?
N2 C8 O3 C5 112(2) . . . . ?
O4 C8 O3 C5 -136.8(19) . . . . ?
C7 C8 O3 C5 -29.6(18) . . . . ?
C9 N3 O4 C8 7(8) . . . . ?
N2 C8 O4 N3 -155(4) . . . . ?
O3 C8 O4 N3 93(4) . . . . ?
C7 C8 O4 N3 -12(4) . . . . ?
O3 C8A O4A N3A 108(3) . . . . ?
N2A C8A O4A N3A -139(3) . . . . ?
C7 C8A O4A N3A -22(4) . . . . ?
C9A N3A O4A C8A 11(5) . . . . ?
C22 C17 S1 O2 49.5(19) . . . . ?
C18 C17 S1 O2 -123.3(19) . . . . ?
C22 C17 S1 O1 -161.3(14) . . . . ?
C18 C17 S1 O1 26.0(17) . . . . ?
C22 C17 S1 N1 -58.5(11) . . . . ?
C18 C17 S1 N1 128.8(11) . . . . ?
C2 N1 S1 O2 -178.7(19) . . . . ?
C2 N1 S1 O1 58(2) . . . . ?
C2 N1 S1 C17 -51.9(15) . . . . ?
C2 N1A S1A O1A 80(4) . . . . ?
C2 N1A S1A O2A -148(3) . . . . ?
C2 N1A S1A C17A -43(2) . . . . ?
C22A C17A S1A O1A 148(3) . . . . ?
C18A C17A S1A O1A -38(3) . . . . ?
C22A C17A S1A O2A 43(2) . . . . ?
C18A C17A S1A O2A -143(2) . . . . ?
C22A C17A S1A N1A -76.0(18) . . . . ?
C18A C17A S1A N1A 98.2(18) . . . . ?
